data_2211499
loop_
_publ_author_name
'Chen, Shi-Kun'

_publ_section_title
;
 (<i>E</i>)-<i>N</i>'-(4-Fluorobenzylidene)isonicotinohydrazide
 monohydrate
;
_journal_coeditor_code LH2222
_journal_issue 12
_journal_name_full 'Acta Crystallographica Section E'
_journal_page_first o5352
_journal_page_last o5353
_journal_paper_doi 10.1107/S1600536806044977
_journal_volume 62
_journal_year 2006
_chemical_formula_iupac 'C13 H10 F N3 O , H2 O'
_chemical_formula_moiety 'C13 H10 F N3 O , H2 O'
_chemical_formula_sum 'C13 H12 F N3 O2'
_chemical_formula_weight 261.26
_chemical_name_systematic
;
(E)-N'-(4-Fluorobenzylidene)isonicotinohydrazide monohydrate
;
_space_group_IT_number 19
_symmetry_cell_setting orthorhombic
_symmetry_space_group_name_Hall 'P 2ac 2ab'
_symmetry_space_group_name_H-M 'P 21 21 21'
_atom_sites_solution_hydrogens geom
_atom_sites_solution_primary direct
_atom_sites_solution_secondary difmap
_audit_creation_method SHELXL97
_cell_angle_alpha 90.00
_cell_angle_beta 90.00
_cell_angle_gamma 90.00
_cell_formula_units_Z 4
_cell_length_a 6.469(2)
_cell_length_b 7.021(2)
_cell_length_c 27.351(9)
_cell_measurement_reflns_used 2342
_cell_measurement_temperature 292(2)
_cell_measurement_theta_max 27.4
_cell_measurement_theta_min 3.5
_cell_volume 1242.3(7)
_computing_cell_refinement 'SAINT (Siemens, 1996)'
_computing_data_collection 'SMART (Siemens, 1996)'
_computing_data_reduction SAINT
_computing_molecular_graphics 'SHELXTL (Sheldrick, 1997b) and PLATON (Spek, 2003)'
_computing_publication_material SHELXL97
_computing_structure_refinement 'SHELXL97 (Sheldrick, 1997a)'
_computing_structure_solution 'SHELXS97 (Sheldrick, 1997a)'
_diffrn_ambient_temperature 292(2)
_diffrn_measured_fraction_theta_full 1.000
_diffrn_measured_fraction_theta_max 0.971
_diffrn_measurement_device_type 'Bruker SMART CCD area-detector'
_diffrn_measurement_method '\f and \w'
_diffrn_radiation_monochromator graphite
_diffrn_radiation_source 'fine-focus sealed tube'
_diffrn_radiation_type MoK\a
_diffrn_radiation_wavelength 0.71073
_diffrn_reflns_av_R_equivalents 0.0292
_diffrn_reflns_av_sigmaI/netI 0.0323
_diffrn_reflns_limit_h_max 8
_diffrn_reflns_limit_h_min -5
_diffrn_reflns_limit_k_max 8
_diffrn_reflns_limit_k_min -8
_diffrn_reflns_limit_l_max 34
_diffrn_reflns_limit_l_min -31
_diffrn_reflns_number 5749
_diffrn_reflns_theta_full 27.03
_diffrn_reflns_theta_max 27.03
_diffrn_reflns_theta_min 1.49
_diffrn_standards_number 0
_exptl_absorpt_coefficient_mu 0.107
_exptl_absorpt_correction_T_max 0.9789
_exptl_absorpt_correction_T_min 0.9686
_exptl_absorpt_correction_type multi-scan
_exptl_absorpt_process_details '(SADABS; Sheldrick, 1996)'
_exptl_crystal_colour colourless
_exptl_crystal_density_diffrn 1.397
_exptl_crystal_density_method 'not measured'
_exptl_crystal_description block
_exptl_crystal_F_000 544
_exptl_crystal_size_max 0.30
_exptl_crystal_size_mid 0.30
_exptl_crystal_size_min 0.20
_refine_diff_density_max 0.160
_refine_diff_density_min -0.131
_refine_ls_extinction_method none
_refine_ls_goodness_of_fit_ref 0.979
_refine_ls_hydrogen_treatment mixed
_refine_ls_matrix_type full
_refine_ls_number_parameters 184
_refine_ls_number_reflns 1562
_refine_ls_number_restraints 3
_refine_ls_restrained_S_all 0.978
_refine_ls_R_factor_all 0.0545
_refine_ls_R_factor_gt 0.0372
_refine_ls_shift/su_max 0.000
_refine_ls_shift/su_mean 0.000
_refine_ls_structure_factor_coef Fsqd
_refine_ls_weighting_details 'calc w = 1/[\s^2^(Fo^2^)+(0.0531P)^2^] where P=(Fo^2^+2Fc^2^)/3'
_refine_ls_weighting_scheme calc
_refine_ls_wR_factor_gt 0.0875
_refine_ls_wR_factor_ref 0.0937
_reflns_number_gt 1163
_reflns_number_total 1562
_reflns_threshold_expression I>2\s(I)
_cod_data_source_file lh2222.cif
_cod_data_source_block I
_cod_depositor_comments
;
The following automatic conversions were performed:
'_symmetry_cell_setting' value 'Orthorhombic' changed to 'orthorhombic'
according to '/home/saulius/struct/CIF-dictionaries/cif_core.dic'
dictionary named 'cif_core.dic' version 2.4.1 from 2010-06-29.

Automatic conversion script
Id: cif_fix_enum 1527 2010-12-29 10:47:43Z saulius 

The following automatic conversions were performed:

'_symmetry_cell_setting' value 'Orthorhombic' changed to
'orthorhombic' according to
/home/saulius/struct/CIF-dictionaries/cif_core.dic dictionary named
'cif_core.dic' version 2.4.1 from 2010-06-29.

Automatic conversion script
Id: cif_fix_values 1715 2011-07-08 13:25:40Z adriana 
;
_cod_database_code 2211499
_cod_database_fobs_code 2211499

loop_
_symmetry_equiv_pos_as_xyz
'x, y, z'
'-x+1/2, -y, z+1/2'
'x+1/2, -y+1/2, -z'
'-x, y+1/2, -z+1/2'

loop_
_atom_site_type_symbol
_atom_site_label
_atom_site_fract_x
_atom_site_fract_y
_atom_site_fract_z
_atom_site_U_iso_or_equiv
_atom_site_adp_type
_atom_site_calc_flag
_atom_site_refinement_flags
_atom_site_occupancy
F F1 0.7718(3) 0.3530(2) 0.62537(5) 0.0808(5) Uani d . 1
O O1 0.6807(3) 0.7594(3) 0.32965(6) 0.0641(5) Uani d . 1
N N1 0.1360(3) 0.8091(3) 0.20047(8) 0.0581(6) Uani d . 1
N N2 0.3955(3) 0.6675(3) 0.37156(7) 0.0486(5) Uani d . 1
N N3 0.5112(3) 0.6270(3) 0.41284(7) 0.0480(5) Uani d . 1
C C1 0.3625(3) 0.7525(3) 0.28638(8) 0.0436(5) Uani d . 1
C C2 0.1573(3) 0.8093(3) 0.28805(8) 0.0474(6) Uani d . 1
H H2A 0.0910 0.8284 0.3178 0.057 Uiso calc R 1
C C3 0.0536(4) 0.8368(4) 0.24437(9) 0.0546(6) Uani d . 1
H H3A -0.0831 0.8775 0.2459 0.066 Uiso calc R 1
C C4 0.3320(4) 0.7530(4) 0.19936(9) 0.0582(7) Uani d . 1
H H4A 0.3930 0.7323 0.1690 0.070 Uiso calc R 1
C C5 0.4505(4) 0.7237(4) 0.24083(9) 0.0524(6) Uani d . 1
H H5 0.5876 0.6851 0.2381 0.063 Uiso calc R 1
C C6 0.4950(3) 0.7271(3) 0.33097(8) 0.0452(5) Uani d . 1
C C7 0.5095(4) 0.5356(3) 0.49697(8) 0.0440(5) Uani d . 1
C C8 0.7113(3) 0.4682(3) 0.49771(9) 0.0499(6) Uani d . 1
H H8A 0.7874 0.4638 0.4689 0.060 Uiso calc R 1
C C9 0.8001(4) 0.4076(3) 0.54117(9) 0.0550(7) Uani d . 1
H H9A 0.9354 0.3630 0.5419 0.066 Uiso calc R 1
C C10 0.6836(4) 0.4150(3) 0.58292(9) 0.0546(7) Uani d . 1
C C11 0.4858(4) 0.4796(4) 0.58405(9) 0.0573(7) Uani d . 1
H H11A 0.4116 0.4829 0.6132 0.069 Uiso calc R 1
C C12 0.3978(4) 0.5406(4) 0.54054(9) 0.0513(6) Uani d . 1
H H12A 0.2625 0.5853 0.5404 0.062 Uiso calc R 1
C C13 0.4081(4) 0.5931(3) 0.45136(8) 0.0474(6) Uani d . 1
H H13A 0.2649 0.6049 0.4506 0.057 Uiso calc R 1
O O1W 0.0125(3) 0.0280(3) 0.11714(7) 0.0546(5) Uani d D 1
H H1N 0.258(4) 0.642(3) 0.3714(8) 0.050(7) Uiso d . 1
H H1WB 0.118(3) 0.096(4) 0.1164(11) 0.109(14) Uiso d D 1
H H1WA 0.028(4) -0.053(3) 0.1397(7) 0.065(9) Uiso d D 1

loop_
_atom_site_aniso_label
_atom_site_aniso_U_11
_atom_site_aniso_U_22
_atom_site_aniso_U_33
_atom_site_aniso_U_12
_atom_site_aniso_U_13
_atom_site_aniso_U_23
F1 0.0906(13) 0.0924(11) 0.0594(10) 0.0069(10) -0.0207(9) 0.0150(8)
O1 0.0363(9) 0.0913(14) 0.0648(12) -0.0041(11) -0.0040(8) 0.0159(10)
N1 0.0522(13) 0.0728(14) 0.0491(13) -0.0015(11) -0.0059(10) 0.0081(11)
N2 0.0353(11) 0.0645(13) 0.0461(12) -0.0009(10) -0.0077(8) 0.0062(10)
N3 0.0422(11) 0.0570(11) 0.0449(11) 0.0003(10) -0.0080(9) 0.0032(10)
C1 0.0428(13) 0.0433(12) 0.0448(14) 0.0012(11) -0.0015(10) 0.0015(10)
C2 0.0416(13) 0.0569(14) 0.0438(14) 0.0032(12) 0.0032(10) 0.0051(11)
C3 0.0396(13) 0.0645(15) 0.0597(16) 0.0016(12) -0.0049(12) 0.0109(14)
C4 0.0589(16) 0.0739(17) 0.0419(14) 0.0014(16) 0.0047(12) -0.0018(13)
C5 0.0442(14) 0.0587(14) 0.0543(15) 0.0049(12) 0.0045(11) -0.0001(12)
C6 0.0387(13) 0.0492(13) 0.0476(14) 0.0037(12) -0.0025(11) -0.0005(11)
C7 0.0436(12) 0.0433(11) 0.0450(13) -0.0014(11) -0.0040(11) -0.0021(10)
C8 0.0480(14) 0.0542(14) 0.0474(14) 0.0027(12) 0.0008(11) -0.0038(11)
C9 0.0466(15) 0.0526(14) 0.0657(17) 0.0054(12) -0.0097(13) -0.0026(12)
C10 0.0640(17) 0.0550(14) 0.0448(14) -0.0031(13) -0.0159(13) 0.0034(12)
C11 0.0608(16) 0.0660(16) 0.0451(14) -0.0024(15) 0.0033(13) 0.0008(12)
C12 0.0424(13) 0.0597(13) 0.0519(14) 0.0000(12) -0.0032(11) -0.0031(12)
C13 0.0383(13) 0.0557(14) 0.0480(14) -0.0009(11) -0.0076(11) -0.0010(12)
O1W 0.0413(10) 0.0704(12) 0.0521(11) -0.0019(10) -0.0059(8) 0.0077(9)

loop_
_atom_type_symbol
_atom_type_description
_atom_type_scat_dispersion_real
_atom_type_scat_dispersion_imag
_atom_type_scat_source
C C 0.0033 0.0000 'International Tables Vol C Tables 4.2.6.8 and 6.1.1.4'
H H 0.0000 0.0000 'International Tables Vol C Tables 4.2.6.8 and 6.1.1.4'
F F 0.0171 0.0000 'International Tables Vol C Tables 4.2.6.8 and 6.1.1.4'
N N 0.0061 0.0000 'International Tables Vol C Tables 4.2.6.8 and 6.1.1.4'
O O 0.0106 0.0000 'International Tables Vol C Tables 4.2.6.8 and 6.1.1.4'

loop_
_geom_angle_atom_site_label_1
_geom_angle_atom_site_label_2
_geom_angle_atom_site_label_3
_geom_angle
C4 N1 C3 116.6(2)
C6 N2 N3 118.50(19)
C6 N2 H1N 121.6(14)
N3 N2 H1N 119.6(14)
C13 N3 N2 115.57(19)
C5 C1 C2 117.7(2)
C5 C1 C6 118.6(2)
C2 C1 C6 123.6(2)
C3 C2 C1 118.4(2)
C3 C2 H2A 120.8
C1 C2 H2A 120.8
N1 C3 C2 124.4(2)
N1 C3 H3A 117.8
C2 C3 H3A 117.8
N1 C4 C5 123.7(2)
N1 C4 H4A 118.2
C5 C4 H4A 118.2
C4 C5 C1 119.2(2)
C4 C5 H5 120.4
C1 C5 H5 120.4
O1 C6 N2 123.4(2)
O1 C6 C1 121.0(2)
N2 C6 C1 115.66(19)
C8 C7 C12 118.9(2)
C8 C7 C13 121.8(2)
C12 C7 C13 119.2(2)
C9 C8 C7 120.4(2)
C9 C8 H8A 119.8
C7 C8 H8A 119.8
C10 C9 C8 118.4(2)
C10 C9 H9A 120.8
C8 C9 H9A 120.8
C11 C10 F1 118.8(2)
C11 C10 C9 123.4(2)
F1 C10 C9 117.9(2)
C10 C11 C12 118.1(2)
C10 C11 H11A 121.0
C12 C11 H11A 121.0
C11 C12 C7 120.9(2)
C11 C12 H12A 119.6
C7 C12 H12A 119.6
N3 C13 C7 121.5(2)
N3 C13 H13A 119.2
C7 C13 H13A 119.2
H1WB O1W H1WA 108.1(19)

loop_
_geom_bond_atom_site_label_1
_geom_bond_atom_site_label_2
_geom_bond_distance
F1 C10 1.365(3)
O1 C6 1.223(3)
N1 C4 1.328(3)
N1 C3 1.328(3)
N2 C6 1.350(3)
N2 N3 1.384(3)
N2 H1N 0.91(2)
N3 C13 1.270(3)
C1 C5 1.385(3)
C1 C2 1.387(3)
C1 C6 1.501(3)
C2 C3 1.384(3)
C2 H2A 0.9300
C3 H3A 0.9300
C4 C5 1.384(3)
C4 H4A 0.9300
C5 H5 0.9300
C7 C8 1.389(3)
C7 C12 1.394(3)
C7 C13 1.466(3)
C8 C9 1.387(3)
C8 H8A 0.9300
C9 C10 1.369(3)
C9 H9A 0.9300
C10 C11 1.358(3)
C11 C12 1.387(3)
C11 H11A 0.9300
C12 H12A 0.9300
C13 H13A 0.9300
O1W H1WB 0.834(10)
O1W H1WA 0.844(10)

loop_
_geom_hbond_atom_site_label_D
_geom_hbond_atom_site_label_H
_geom_hbond_atom_site_label_A
_geom_hbond_site_symmetry_A
_geom_hbond_distance_DH
_geom_hbond_distance_HA
_geom_hbond_distance_DA
_geom_hbond_angle_DHA
N2 H1N O1W 4 0.91(2) 1.95(2) 2.832(3) 164(2)
O1W H1WB O1 4_645 0.834(10) 2.28(2) 2.949(2) 138(3)
O1W H1WB N3 4_645 0.834(10) 2.54(2) 3.264(3) 146(3)
O1W H1WA N1 1_545 0.844(10) 2.048(13) 2.863(3) 162(2)

loop_
_geom_torsion_atom_site_label_1
_geom_torsion_atom_site_label_2
_geom_torsion_atom_site_label_3
_geom_torsion_atom_site_label_4
_geom_torsion
C6 N2 N3 C13 172.2(2)
C5 C1 C2 C3 -1.0(3)
C6 C1 C2 C3 176.9(2)
C4 N1 C3 C2 -0.7(4)
C1 C2 C3 N1 1.3(4)
C3 N1 C4 C5 -0.2(4)
N1 C4 C5 C1 0.4(4)
C2 C1 C5 C4 0.2(4)
C6 C1 C5 C4 -177.8(2)
N3 N2 C6 O1 -5.0(4)
N3 N2 C6 C1 175.06(19)
C5 C1 C6 O1 30.3(3)
C2 C1 C6 O1 -147.6(3)
C5 C1 C6 N2 -149.7(2)
C2 C1 C6 N2 32.4(3)
C12 C7 C8 C9 -0.2(4)
C13 C7 C8 C9 -177.3(2)
C7 C8 C9 C10 0.3(4)
C8 C9 C10 C11 -0.4(4)
C8 C9 C10 F1 179.3(2)
F1 C10 C11 C12 -179.4(2)
C9 C10 C11 C12 0.2(4)
C10 C11 C12 C7 0.0(4)
C8 C7 C12 C11 0.0(4)
C13 C7 C12 C11 177.3(2)
N2 N3 C13 C7 175.8(2)
C8 C7 C13 N3 -16.9(3)
C12 C7 C13 N3 165.9(2)

loop_
_cod_related_entry_id
_cod_related_entry_database
_cod_related_entry_code
1 ChemSpider 30655119
